data_4506754
loop_
_publ_author_name
'Yamamoto, Atsushi'
'Uehara, Shinji'
'Hamada, Tomoya'
'Miyata, Mikiji'
'Hisaki, Ichiro'
'Tohnai, Norimitsu'

_publ_section_title
;
 Diamondoid Porous Organic Salts toward Applicable Strategy for
 Construction of Versatile Porous Structures
;
_journal_issue 9
_journal_name_full 'Crystal Growth &amp; Design'
_journal_page_first 4600
_journal_paper_doi 10.1021/cg300796u
_journal_volume 12
_journal_year 2012
_chemical_formula_moiety 'C39 H30 Cl3 N O3 S'
_chemical_formula_sum 'C39 H30 Cl3 N O3 S'
_chemical_formula_weight 699.09
_space_group_IT_number 88
_symmetry_cell_setting tetragonal
_symmetry_Int_Tables_number 88
_symmetry_space_group_name_Hall '-I 4ad'
_symmetry_space_group_name_H-M 'I 41/a :2'
_atom_sites_solution_hydrogens geom
_atom_sites_solution_primary direct
_atom_sites_solution_secondary difmap
_cell_angle_alpha 90.0000
_cell_angle_beta 90.0000
_cell_angle_gamma 90.0000
_cell_formula_units_Z 16
_cell_length_a 30.5283(2)
_cell_length_b 30.5283(2)
_cell_length_c 14.09420(10)
_cell_measurement_temperature 93.1
_cell_volume 13135.47(15)
_computing_cell_refinement Unknown
_computing_data_collection Unknown
_computing_data_reduction Unknown
_computing_molecular_graphics 'CrystalStructure 4.0'
_computing_publication_material 'CrystalStructure 4.0 (Rigaku, 2010)'
_computing_structure_refinement 'SHELXL97 (Sheldrick, 2008)'
_computing_structure_solution 'SIR2004 (Burla, et al., 2005)'
_diffrn_ambient_temperature 296.1
_diffrn_measured_fraction_theta_full 0.883
_diffrn_measured_fraction_theta_max 0.883
_diffrn_measurement_device_type CCD
_diffrn_measurement_method \w
_diffrn_radiation_type synchrotron
_diffrn_radiation_wavelength 0.70000
_diffrn_reflns_limit_h_max 37
_diffrn_reflns_limit_h_min 0
_diffrn_reflns_limit_k_max 37
_diffrn_reflns_limit_k_min 1
_diffrn_reflns_limit_l_max 15
_diffrn_reflns_limit_l_min 0
_diffrn_reflns_number 5509
_diffrn_reflns_theta_full 25.26
_diffrn_reflns_theta_max 25.26
_diffrn_standards_number 0
_exptl_absorpt_coefficient_mu 0.000
_exptl_absorpt_correction_type none
_exptl_crystal_colour yellow
_exptl_crystal_density_diffrn 1.414
_exptl_crystal_density_method 'not measured'
_exptl_crystal_description block
_exptl_crystal_F_000 5792.00
_exptl_crystal_size_max 0.20
_exptl_crystal_size_mid 0.10
_exptl_crystal_size_min 0.10
_refine_diff_density_max 0.970
_refine_diff_density_min -0.430
_refine_ls_extinction_method none
_refine_ls_goodness_of_fit_ref 1.049
_refine_ls_hydrogen_treatment constr
_refine_ls_number_parameters 442
_refine_ls_number_reflns 5509
_refine_ls_number_restraints 0
_refine_ls_R_factor_gt 0.0684
_refine_ls_shift/su_max 0.000
_refine_ls_structure_factor_coef Fsqd
_refine_ls_weighting_details 'w = 1/[\s^2^(Fo^2^)+(0.0954P)^2^+28.4268P] where P=(Fo^2^+2Fc^2^)/3'
_refine_ls_weighting_scheme calc
_refine_ls_wR_factor_ref 0.1769
_reflns_number_gt 5400
_reflns_number_total 5509
_reflns_threshold_expression F^2^>2.0\s(F^2^)
_cod_data_source_file cg300796u_si_002.cif
_cod_data_source_block 2AS_TPMA_TCB_1a
_cod_original_cell_volume 13135.47(16)
_cod_original_sg_symbol_H-M 'I 41/a'
_cod_database_code 4506754

loop_
_symmetry_equiv_pos_site_id
_symmetry_equiv_pos_as_xyz
1 +X,+Y,+Z
2 3/4-Y,1/4+X,1/4+Z
3 1/2-X,-Y,1/2+Z
4 3/4+Y,3/4-X,3/4+Z
5 -X,-Y,-Z
6 3/4+Y,1/4-X,1/4-Z
7 1/2+X,+Y,1/2-Z
8 3/4-Y,3/4+X,3/4-Z
9 1/2+X,1/2+Y,1/2+Z
10 1/4-Y,3/4+X,3/4+Z
11 -X,1/2-Y,+Z
12 1/4+Y,1/4-X,1/4+Z
13 1/2-X,1/2-Y,1/2-Z
14 1/4+Y,3/4-X,3/4-Z
15 +X,1/2+Y,-Z
16 1/4-Y,1/4+X,1/4-Z

loop_
_atom_site_label
_atom_site_type_symbol
_atom_site_fract_x
_atom_site_fract_y
_atom_site_fract_z
_atom_site_U_iso_or_equiv
_atom_site_adp_type
_atom_site_occupancy
_atom_site_symmetry_multiplicity
_atom_site_calc_flag
_atom_site_refinement_flags
Cl(1) Cl 0.19803(10) 0.08763(9) 0.6977(2) 0.0740(8) Uani 0.5000 16 d .
Cl(2) Cl 0.18986(3) -0.02162(4) 0.72237(7) 0.0670(3) Uani 1.0 16 d .
Cl(3) Cl 0.36479(8) -0.02730(9) 0.6949(3) 0.0741(8) Uani 0.5000 16 d .
Cl(4) Cl 0.17671(10) 0.07451(10) 0.67965(19) 0.0730(7) Uani 0.5000 16 d .
Cl(5) Cl 0.36371(8) 0.00047(17) 0.7027(2) 0.1036(12) Uani 0.5000 16 d .
S(1) S 0.491485(17) 0.157432(17) 1.24132(4) 0.0262(2) Uani 1.0 16 d .
O(1) O 0.48034(5) 0.20284(5) 1.22050(12) 0.0299(4) Uani 1.0 16 d .
O(2) O 0.46162(6) 0.13699(5) 1.30832(12) 0.0343(4) Uani 1.0 16 d .
O(3) O 0.53715(5) 0.15265(5) 1.27118(12) 0.0321(4) Uani 1.0 16 d .
N(1) N 0.47964(6) 0.16742(6) 0.49361(14) 0.0262(4) Uani 1.0 16 d .
C(1) C 0.51780(7) 0.10039(7) 1.10387(17) 0.0268(5) Uani 1.0 16 d .
C(2) C 0.48627(7) 0.12865(7) 1.13368(16) 0.0255(5) Uani 1.0 16 d .
C(3) C 0.44683(7) 0.13469(7) 1.08123(17) 0.0285(5) Uani 1.0 16 d .
C(4) C 0.44014(7) 0.11135(8) 1.00053(17) 0.0301(5) Uani 1.0 16 d .
C(5) C 0.49041(9) 0.00084(8) 0.76839(18) 0.0359(6) Uani 1.0 16 d .
C(6) C 0.52147(10) -0.02784(8) 0.73815(19) 0.0392(6) Uani 1.0 16 d .
C(7) C 0.56115(9) -0.03269(8) 0.7895(2) 0.0396(6) Uani 1.0 16 d .
C(8) C 0.56880(9) -0.00873(8) 0.86888(19) 0.0356(6) Uani 1.0 16 d .
C(9) C 0.54335(8) 0.04642(7) 0.98584(17) 0.0295(5) Uani 1.0 16 d .
C(10) C 0.46542(8) 0.05619(7) 0.88455(17) 0.0309(5) Uani 1.0 16 d .
C(11) C 0.51175(7) 0.07561(7) 1.01883(16) 0.0264(5) Uani 1.0 16 d .
C(12) C 0.47183(7) 0.08100(7) 0.96669(17) 0.0277(5) Uani 1.0 16 d .
C(13) C 0.53703(8) 0.02174(7) 0.90324(18) 0.0299(5) Uani 1.0 16 d .
C(14) C 0.49679(8) 0.02662(7) 0.85177(17) 0.0302(5) Uani 1.0 16 d .
C(15) C 0.47804(7) 0.13171(7) 0.56818(17) 0.0270(5) Uani 1.0 16 d .
C(16) C 0.45697(7) 0.15214(7) 0.65690(17) 0.0279(5) Uani 1.0 16 d .
C(17) C 0.47287(8) 0.19182(8) 0.69247(17) 0.0307(5) Uani 1.0 16 d .
C(18) C 0.45327(8) 0.21097(8) 0.77088(18) 0.0338(6) Uani 1.0 16 d .
C(19) C 0.41835(8) 0.19091(9) 0.81621(18) 0.0360(6) Uani 1.0 16 d .
C(20) C 0.40285(8) 0.15146(9) 0.78202(19) 0.0366(6) Uani 1.0 16 d .
C(21) C 0.42192(8) 0.13222(8) 0.70305(18) 0.0325(5) Uani 1.0 16 d .
C(22) C 0.52493(7) 0.11644(7) 0.58687(17) 0.0278(5) Uani 1.0 16 d .
C(23) C 0.55543(8) 0.11485(7) 0.51327(18) 0.0312(5) Uani 1.0 16 d .
C(24) C 0.59742(8) 0.09914(8) 0.53031(19) 0.0356(6) Uani 1.0 16 d .
C(25) C 0.60912(8) 0.08417(7) 0.6196(2) 0.0348(6) Uani 1.0 16 d .
C(26) C 0.57883(8) 0.08500(8) 0.69250(19) 0.0342(6) Uani 1.0 16 d .
C(27) C 0.53695(8) 0.10151(7) 0.67642(18) 0.0305(5) Uani 1.0 16 d .
C(28) C 0.44979(8) 0.09434(7) 0.52776(17) 0.0296(5) Uani 1.0 16 d .
C(29) C 0.41071(9) 0.10386(8) 0.48101(19) 0.0364(6) Uani 1.0 16 d .
C(30) C 0.38504(10) 0.07018(10) 0.4456(2) 0.0442(7) Uani 1.0 16 d .
C(31) C 0.39695(10) 0.02710(9) 0.4574(2) 0.0446(7) Uani 1.0 16 d .
C(32) C 0.43514(9) 0.01721(8) 0.5055(2) 0.0413(7) Uani 1.0 16 d .
C(33) C 0.46174(8) 0.05079(8) 0.54006(19) 0.0349(6) Uani 1.0 16 d .
C(34) C 0.23502(16) 0.05307(11) 0.6932(3) 0.0680(11) Uani 1.0 16 d .
C(35) C 0.23657(11) 0.00846(10) 0.7063(2) 0.0464(7) Uani 1.0 16 d .
C(36) C 0.27682(10) -0.01329(11) 0.7089(3) 0.0489(7) Uani 1.0 16 d .
C(37) C 0.31377(13) 0.01173(19) 0.6963(3) 0.0816(15) Uani 1.0 16 d .
C(38) C 0.3130(3) 0.0557(3) 0.6805(4) 0.126(3) Uani 1.0 16 d .
C(39) C 0.2736(3) 0.07522(17) 0.6798(4) 0.113(3) Uani 1.0 16 d .
H(1) H 0.5434 0.0972 1.1389 0.0321 Uiso 1.0 16 calc R
H(2) H 0.4258 0.1545 1.1022 0.0342 Uiso 1.0 16 calc R
H(3) H 0.4143 0.1153 0.9667 0.0362 Uiso 1.0 16 calc R
H(4) H 0.4645 0.0037 0.7341 0.0431 Uiso 1.0 16 calc R
H(5) H 0.5167 -0.0443 0.6836 0.0471 Uiso 1.0 16 calc R
H(6) H 0.5821 -0.0525 0.7685 0.0475 Uiso 1.0 16 calc R
H(7) H 0.5951 -0.0122 0.9013 0.0427 Uiso 1.0 16 calc R
H(8) H 0.5693 0.0432 1.0196 0.0354 Uiso 1.0 16 calc R
H(9) H 0.4395 0.0595 0.8507 0.0371 Uiso 1.0 16 calc R
H(10) H 0.4526 0.1768 0.4815 0.0315 Uiso 1.0 16 calc R
H(11) H 0.4915 0.1568 0.4407 0.0315 Uiso 1.0 16 calc R
H(12) H 0.4958 0.1896 0.5148 0.0315 Uiso 1.0 16 calc R
H(13) H 0.4966 0.2054 0.6635 0.0369 Uiso 1.0 16 calc R
H(14) H 0.4637 0.2376 0.7934 0.0406 Uiso 1.0 16 calc R
H(15) H 0.4055 0.2039 0.8690 0.0431 Uiso 1.0 16 calc R
H(16) H 0.3795 0.1377 0.8121 0.0440 Uiso 1.0 16 calc R
H(17) H 0.4112 0.1057 0.6806 0.0390 Uiso 1.0 16 calc R
H(18) H 0.5477 0.1243 0.4528 0.0374 Uiso 1.0 16 calc R
H(19) H 0.6178 0.0987 0.4814 0.0428 Uiso 1.0 16 calc R
H(20) H 0.6372 0.0736 0.6304 0.0418 Uiso 1.0 16 calc R
H(21) H 0.5864 0.0745 0.7522 0.0410 Uiso 1.0 16 calc R
H(22) H 0.5169 0.1026 0.7259 0.0367 Uiso 1.0 16 calc R
H(23) H 0.4018 0.1328 0.4736 0.0437 Uiso 1.0 16 calc R
H(24) H 0.3593 0.0768 0.4132 0.0531 Uiso 1.0 16 calc R
H(25) H 0.3794 0.0048 0.4333 0.0535 Uiso 1.0 16 calc R
H(26) H 0.4431 -0.0119 0.5148 0.0495 Uiso 1.0 16 calc R
H(27) H 0.4876 0.0440 0.5715 0.0418 Uiso 1.0 16 calc R
H(28) H 0.2785 -0.0434 0.7188 0.0587 Uiso 1.0 16 calc R
H(29) H 0.3386 0.0715 0.6706 0.1515 Uiso 1.0 16 calc R
H(30) H 0.2724 0.1053 0.6699 0.1355 Uiso 1.0 16 calc R

loop_
_atom_site_aniso_label
_atom_site_aniso_U_11
_atom_site_aniso_U_22
_atom_site_aniso_U_33
_atom_site_aniso_U_12
_atom_site_aniso_U_13
_atom_site_aniso_U_23
Cl(1) 0.0921(19) 0.0734(16) 0.0567(14) 0.0357(14) 0.0059(13) 0.0010(11)
Cl(2) 0.0443(5) 0.0980(7) 0.0587(6) -0.0099(4) -0.0022(4) 0.0113(5)
Cl(3) 0.0399(10) 0.0892(15) 0.0932(18) -0.0088(11) 0.0127(9) -0.0105(14)
Cl(4) 0.0834(17) 0.0807(17) 0.0550(14) 0.0453(14) 0.0133(12) 0.0043(11)
Cl(5) 0.0344(10) 0.212(4) 0.0648(16) 0.0016(19) 0.0068(9) 0.011(3)
S(1) 0.0305(4) 0.0248(3) 0.0233(4) -0.00034(19) 0.0007(2) -0.00163(19)
O(1) 0.0323(9) 0.0263(8) 0.0311(10) 0.0009(6) 0.0020(7) -0.0031(7)
O(2) 0.0450(10) 0.0334(9) 0.0245(10) -0.0073(7) 0.0058(7) -0.0025(7)
O(3) 0.0347(9) 0.0301(9) 0.0314(10) 0.0007(7) -0.0063(7) -0.0028(7)
N(1) 0.0291(10) 0.0267(9) 0.0229(11) -0.0029(7) 0.0007(7) -0.0007(7)
C(1) 0.0261(11) 0.0268(11) 0.0275(13) -0.0007(8) -0.0000(9) 0.0006(9)
C(2) 0.0289(11) 0.0240(10) 0.0236(12) -0.0018(8) 0.0016(9) 0.0008(8)
C(3) 0.0269(11) 0.0291(11) 0.0296(13) 0.0024(8) 0.0007(9) -0.0003(9)
C(4) 0.0281(11) 0.0334(12) 0.0288(13) 0.0013(9) -0.0018(9) 0.0017(9)
C(5) 0.0501(15) 0.0317(12) 0.0260(14) -0.0061(10) 0.0031(11) 0.0002(10)
C(6) 0.0609(17) 0.0274(12) 0.0294(15) -0.0040(11) 0.0097(11) -0.0037(10)
C(7) 0.0529(16) 0.0274(12) 0.0385(16) 0.0015(10) 0.0153(12) -0.0015(10)
C(8) 0.0429(14) 0.0295(12) 0.0344(15) 0.0028(10) 0.0086(11) 0.0006(10)
C(9) 0.0310(11) 0.0274(11) 0.0301(13) 0.0005(9) 0.0008(9) 0.0019(9)
C(10) 0.0353(12) 0.0298(11) 0.0276(13) -0.0014(9) -0.0019(9) 0.0013(9)
C(11) 0.0295(11) 0.0254(11) 0.0242(12) -0.0010(8) 0.0023(9) 0.0018(9)
C(12) 0.0309(11) 0.0275(11) 0.0249(13) -0.0018(9) 0.0010(9) 0.0015(9)
C(13) 0.0367(12) 0.0242(11) 0.0289(13) -0.0017(9) 0.0071(9) 0.0020(9)
C(14) 0.0400(13) 0.0251(11) 0.0256(13) -0.0040(9) 0.0042(10) 0.0014(9)
C(15) 0.0305(11) 0.0265(11) 0.0241(13) -0.0041(8) 0.0012(9) 0.0019(9)
C(16) 0.0299(11) 0.0299(11) 0.0238(13) 0.0011(9) -0.0013(9) 0.0011(9)
C(17) 0.0328(12) 0.0332(12) 0.0262(13) -0.0015(9) -0.0002(9) 0.0004(9)
C(18) 0.0367(13) 0.0364(13) 0.0284(14) 0.0052(10) -0.0036(10) -0.0036(10)
C(19) 0.0390(13) 0.0467(14) 0.0222(13) 0.0101(11) 0.0015(10) 0.0011(10)
C(20) 0.0328(12) 0.0478(15) 0.0294(14) 0.0009(10) 0.0045(10) 0.0070(11)
C(21) 0.0323(12) 0.0359(12) 0.0293(14) -0.0017(9) 0.0008(9) 0.0030(10)
C(22) 0.0310(11) 0.0208(10) 0.0316(13) -0.0032(8) 0.0007(9) -0.0021(9)
C(23) 0.0346(12) 0.0289(11) 0.0301(14) -0.0024(9) 0.0009(10) -0.0035(9)
C(24) 0.0345(13) 0.0343(12) 0.0381(15) -0.0002(10) 0.0045(10) -0.0072(10)
C(25) 0.0324(12) 0.0273(11) 0.0447(16) 0.0014(9) -0.0019(10) -0.0042(10)
C(26) 0.0383(13) 0.0269(11) 0.0373(15) -0.0008(9) -0.0037(10) 0.0021(10)
C(27) 0.0342(12) 0.0264(11) 0.0311(14) -0.0018(9) 0.0018(10) 0.0012(9)
C(28) 0.0340(12) 0.0297(12) 0.0251(13) -0.0077(9) 0.0042(9) -0.0008(9)
C(29) 0.0419(14) 0.0351(13) 0.0323(15) -0.0101(10) -0.0030(10) 0.0055(10)
C(30) 0.0479(15) 0.0486(16) 0.0362(16) -0.0201(12) -0.0071(12) 0.0067(12)
C(31) 0.0504(16) 0.0438(15) 0.0395(17) -0.0224(12) 0.0024(12) -0.0051(12)
C(32) 0.0464(15) 0.0309(13) 0.0466(17) -0.0109(11) 0.0097(12) -0.0060(11)
C(33) 0.0368(13) 0.0313(12) 0.0364(15) -0.0056(10) 0.0068(10) -0.0033(10)
C(34) 0.120(4) 0.0439(17) 0.040(2) 0.0103(19) 0.0184(19) -0.0047(14)
C(35) 0.0626(19) 0.0454(16) 0.0310(16) -0.0019(13) 0.0018(12) -0.0020(11)
C(36) 0.0487(16) 0.0612(19) 0.0369(17) -0.0081(14) 0.0027(12) -0.0005(13)
C(37) 0.063(3) 0.140(5) 0.041(3) -0.046(3) -0.0004(16) 0.007(3)
C(38) 0.156(6) 0.162(7) 0.060(3) -0.124(6) 0.007(4) -0.009(4)
C(39) 0.211(8) 0.071(3) 0.057(3) -0.069(5) 0.027(4) -0.020(3)

loop_
_atom_type_symbol
_atom_type_description
_atom_type_scat_dispersion_real
_atom_type_scat_dispersion_imag
_atom_type_scat_source
C C 0.0000 0.0000
;
International Tables for Crystallography
(1992, Vol. C, Tables 4.2.6.8 and 6.1.1.4)
;
H H 0.0000 0.0000
;
International Tables for Crystallography
(1992, Vol. C, Table 6.1.1.4)
;
N N 0.0000 0.0000
;
International Tables for Crystallography
(1992, Vol. C, Tables 4.2.6.8 and 6.1.1.4)
;
O O 0.0000 0.0000
;
International Tables for Crystallography
(1992, Vol. C, Tables 4.2.6.8 and 6.1.1.4)
;
S S 0.0000 0.0000
;
International Tables for Crystallography
(1992, Vol. C, Tables 4.2.6.8 and 6.1.1.4)
;
Cl Cl 0.0000 0.0000
;
International Tables for Crystallography
(1992, Vol. C, Tables 4.2.6.8 and 6.1.1.4)
;

loop_
_geom_angle_atom_site_label_1
_geom_angle_atom_site_label_2
_geom_angle_atom_site_label_3
_geom_angle
_geom_angle_publ_flag
O(1) S(1) O(2) 113.13(10) yes
O(1) S(1) O(3) 112.04(10) yes
O(1) S(1) C(2) 106.27(11) yes
O(2) S(1) O(3) 111.58(11) yes
O(2) S(1) C(2) 106.79(10) yes
O(3) S(1) C(2) 106.51(10) yes
C(2) C(1) C(11) 120.2(2) yes
S(1) C(2) C(1) 121.28(18) yes
S(1) C(2) C(3) 117.32(17) yes
C(1) C(2) C(3) 121.3(2) yes
C(2) C(3) C(4) 119.6(2) yes
C(3) C(4) C(12) 121.4(2) yes
C(6) C(5) C(14) 121.2(3) yes
C(5) C(6) C(7) 120.2(3) yes
C(6) C(7) C(8) 120.7(3) yes
C(7) C(8) C(13) 120.9(3) yes
C(11) C(9) C(13) 121.8(3) yes
C(12) C(10) C(14) 121.9(3) yes
C(1) C(11) C(9) 121.9(2) yes
C(1) C(11) C(12) 118.6(2) yes
C(9) C(11) C(12) 119.4(2) yes
C(4) C(12) C(10) 122.4(2) yes
C(4) C(12) C(11) 118.8(2) yes
C(10) C(12) C(11) 118.8(2) yes
C(8) C(13) C(9) 122.6(3) yes
C(8) C(13) C(14) 118.5(3) yes
C(9) C(13) C(14) 118.9(2) yes
C(5) C(14) C(10) 122.4(3) yes
C(5) C(14) C(13) 118.4(3) yes
C(10) C(14) C(13) 119.2(3) yes
N(1) C(15) C(16) 106.60(17) yes
N(1) C(15) C(22) 107.99(18) yes
N(1) C(15) C(28) 107.13(18) yes
C(16) C(15) C(22) 112.04(19) yes
C(16) C(15) C(28) 111.53(18) yes
C(22) C(15) C(28) 111.25(18) yes
C(15) C(16) C(17) 119.8(2) yes
C(15) C(16) C(21) 121.6(2) yes
C(17) C(16) C(21) 118.5(3) yes
C(16) C(17) C(18) 120.1(3) yes
C(17) C(18) C(19) 120.9(3) yes
C(18) C(19) C(20) 119.2(3) yes
C(19) C(20) C(21) 120.4(3) yes
C(16) C(21) C(20) 120.8(3) yes
C(15) C(22) C(23) 120.5(2) yes
C(15) C(22) C(27) 120.2(2) yes
C(23) C(22) C(27) 119.2(2) yes
C(22) C(23) C(24) 120.0(3) yes
C(23) C(24) C(25) 120.6(3) yes
C(24) C(25) C(26) 119.8(3) yes
C(25) C(26) C(27) 120.0(3) yes
C(22) C(27) C(26) 120.6(3) yes
C(15) C(28) C(29) 120.0(2) yes
C(15) C(28) C(33) 121.1(3) yes
C(29) C(28) C(33) 118.9(3) yes
C(28) C(29) C(30) 120.0(3) yes
C(29) C(30) C(31) 121.1(3) yes
C(30) C(31) C(32) 119.5(3) yes
C(31) C(32) C(33) 120.1(3) yes
C(28) C(33) C(32) 120.4(3) yes
Cl(1) C(34) Cl(4) 24.23(16) yes
Cl(1) C(34) C(35) 134.0(4) yes
Cl(1) C(34) C(39) 107.2(4) yes
Cl(4) C(34) C(35) 112.7(4) yes
Cl(4) C(34) C(39) 128.3(4) yes
C(35) C(34) C(39) 118.5(5) yes
Cl(2) C(35) C(34) 121.4(3) yes
Cl(2) C(35) C(36) 118.3(3) yes
C(34) C(35) C(36) 120.3(4) yes
C(35) C(36) C(37) 117.0(4) yes
Cl(3) C(37) Cl(5) 25.0(3) yes
Cl(3) C(37) C(36) 108.4(4) yes
Cl(3) C(37) C(38) 127.7(5) yes
Cl(5) C(37) C(36) 132.1(5) yes
Cl(5) C(37) C(38) 104.1(5) yes
C(36) C(37) C(38) 123.7(5) yes
C(37) C(38) C(39) 117.1(7) yes
C(34) C(39) C(38) 123.3(6) yes
C(15) N(1) H(10) 109.482 no
C(15) N(1) H(11) 109.469 no
C(15) N(1) H(12) 109.473 no
H(10) N(1) H(11) 109.470 no
H(10) N(1) H(12) 109.466 no
H(11) N(1) H(12) 109.467 no
C(2) C(1) H(1) 119.878 no
C(11) C(1) H(1) 119.880 no
C(2) C(3) H(2) 120.216 no
C(4) C(3) H(2) 120.189 no
C(3) C(4) H(3) 119.319 no
C(12) C(4) H(3) 119.305 no
C(6) C(5) H(4) 119.392 no
C(14) C(5) H(4) 119.407 no
C(5) C(6) H(5) 119.902 no
C(7) C(6) H(5) 119.907 no
C(6) C(7) H(6) 119.616 no
C(8) C(7) H(6) 119.637 no
C(7) C(8) H(7) 119.543 no
C(13) C(8) H(7) 119.547 no
C(11) C(9) H(8) 119.119 no
C(13) C(9) H(8) 119.125 no
C(12) C(10) H(9) 119.041 no
C(14) C(10) H(9) 119.012 no
C(16) C(17) H(13) 119.953 no
C(18) C(17) H(13) 119.946 no
C(17) C(18) H(14) 119.568 no
C(19) C(18) H(14) 119.542 no
C(18) C(19) H(15) 120.379 no
C(20) C(19) H(15) 120.394 no
C(19) C(20) H(16) 119.817 no
C(21) C(20) H(16) 119.805 no
C(16) C(21) H(17) 119.572 no
C(20) C(21) H(17) 119.582 no
C(22) C(23) H(18) 120.021 no
C(24) C(23) H(18) 120.025 no
C(23) C(24) H(19) 119.710 no
C(25) C(24) H(19) 119.715 no
C(24) C(25) H(20) 120.111 no
C(26) C(25) H(20) 120.116 no
C(25) C(26) H(21) 120.031 no
C(27) C(26) H(21) 120.003 no
C(22) C(27) H(22) 119.715 no
C(26) C(27) H(22) 119.735 no
C(28) C(29) H(23) 120.018 no
C(30) C(29) H(23) 119.997 no
C(29) C(30) H(24) 119.460 no
C(31) C(30) H(24) 119.448 no
C(30) C(31) H(25) 120.257 no
C(32) C(31) H(25) 120.286 no
C(31) C(32) H(26) 119.942 no
C(33) C(32) H(26) 119.952 no
C(28) C(33) H(27) 119.792 no
C(32) C(33) H(27) 119.776 no
C(35) C(36) H(28) 121.498 no
C(37) C(36) H(28) 121.475 no
C(37) C(38) H(29) 121.441 no
C(39) C(38) H(29) 121.444 no
C(34) C(39) H(30) 118.353 no
C(38) C(39) H(30) 118.346 no

loop_
_geom_bond_atom_site_label_1
_geom_bond_atom_site_label_2
_geom_bond_distance
_geom_bond_publ_flag
Cl(1) C(34) 1.547(6) yes
Cl(2) C(35) 1.711(4) yes
Cl(3) C(37) 1.961(6) yes
Cl(4) C(34) 1.906(6) yes
Cl(5) C(37) 1.565(5) yes
S(1) O(1) 1.4572(17) yes
S(1) O(2) 1.4534(18) yes
S(1) O(3) 1.4635(17) yes
S(1) C(2) 1.760(3) yes
N(1) C(15) 1.515(3) yes
C(1) C(2) 1.359(3) yes
C(1) C(11) 1.429(4) yes
C(2) C(3) 1.425(3) yes
C(3) C(4) 1.358(4) yes
C(4) C(12) 1.422(4) yes
C(5) C(6) 1.359(4) yes
C(5) C(14) 1.428(4) yes
C(6) C(7) 1.419(4) yes
C(7) C(8) 1.357(4) yes
C(8) C(13) 1.428(4) yes
C(9) C(11) 1.393(4) yes
C(9) C(13) 1.400(4) yes
C(10) C(12) 1.397(4) yes
C(10) C(14) 1.395(4) yes
C(11) C(12) 1.433(3) yes
C(13) C(14) 1.434(4) yes
C(15) C(16) 1.538(4) yes
C(15) C(22) 1.528(3) yes
C(15) C(28) 1.539(4) yes
C(16) C(17) 1.398(4) yes
C(16) C(21) 1.392(4) yes
C(17) C(18) 1.386(4) yes
C(18) C(19) 1.386(4) yes
C(19) C(20) 1.381(4) yes
C(20) C(21) 1.387(4) yes
C(22) C(23) 1.395(4) yes
C(22) C(27) 1.391(4) yes
C(23) C(24) 1.390(4) yes
C(24) C(25) 1.385(4) yes
C(25) C(26) 1.383(4) yes
C(26) C(27) 1.393(4) yes
C(28) C(29) 1.394(4) yes
C(28) C(33) 1.390(4) yes
C(29) C(30) 1.386(4) yes
C(30) C(31) 1.375(5) yes
C(31) C(32) 1.382(4) yes
C(32) C(33) 1.396(4) yes
C(34) C(35) 1.375(5) yes
C(34) C(39) 1.371(10) yes
C(35) C(36) 1.397(5) yes
C(36) C(37) 1.374(6) yes
C(37) C(38) 1.360(11) yes
C(38) C(39) 1.342(12) yes
N(1) H(10) 0.890 no
N(1) H(11) 0.890 no
N(1) H(12) 0.890 no
C(1) H(1) 0.930 no
C(3) H(2) 0.930 no
C(4) H(3) 0.930 no
C(5) H(4) 0.930 no
C(6) H(5) 0.930 no
C(7) H(6) 0.930 no
C(8) H(7) 0.930 no
C(9) H(8) 0.930 no
C(10) H(9) 0.930 no
C(17) H(13) 0.930 no
C(18) H(14) 0.930 no
C(19) H(15) 0.930 no
C(20) H(16) 0.930 no
C(21) H(17) 0.930 no
C(23) H(18) 0.930 no
C(24) H(19) 0.930 no
C(25) H(20) 0.930 no
C(26) H(21) 0.930 no
C(27) H(22) 0.930 no
C(29) H(23) 0.930 no
C(30) H(24) 0.930 no
C(31) H(25) 0.930 no
C(32) H(26) 0.930 no
C(33) H(27) 0.930 no
C(36) H(28) 0.930 no
C(38) H(29) 0.930 no
C(39) H(30) 0.930 no

loop_
_geom_contact_atom_site_label_1
_geom_contact_atom_site_label_2
_geom_contact_distance
_geom_contact_publ_flag
_geom_contact_site_symmetry_2
Cl(1) Cl(2) 3.363(3) no .
Cl(2) Cl(4) 3.023(4) no .
Cl(5) C(39) 3.589(9) no .
O(1) C(3) 3.038(3) no .
O(2) C(1) 3.535(3) no .
O(2) C(3) 3.233(3) no .
O(3) C(1) 2.908(3) no .
N(1) C(17) 2.907(3) no .
N(1) C(23) 2.829(3) no .
N(1) C(29) 2.868(4) no .
C(1) C(4) 2.803(4) no .
C(2) C(12) 2.802(4) no .
C(3) C(11) 2.820(3) no .
C(5) C(8) 2.796(4) no .
C(6) C(13) 2.816(4) no .
C(7) C(14) 2.812(4) no .
C(9) C(10) 2.791(4) no .
C(11) C(14) 2.827(4) no .
C(12) C(13) 2.835(4) no .
C(16) C(19) 2.799(4) no .
C(16) C(27) 2.903(4) no .
C(16) C(29) 3.211(4) no .
C(16) C(33) 3.508(4) no .
C(17) C(20) 2.771(4) no .
C(17) C(22) 3.168(4) no .
C(17) C(27) 3.388(4) no .
C(18) C(21) 2.759(4) no .
C(21) C(22) 3.578(4) no .
C(21) C(28) 2.857(4) no .
C(21) C(29) 3.265(4) no .
C(21) C(33) 3.596(4) no .
C(22) C(25) 2.791(4) no .
C(22) C(33) 2.859(4) no .
C(23) C(26) 2.779(4) no .
C(23) C(28) 3.292(4) no .
C(23) C(33) 3.485(4) no .
C(24) C(27) 2.767(4) no .
C(27) C(28) 3.394(4) no .
C(27) C(33) 3.371(4) no .
C(28) C(31) 2.793(4) no .
C(29) C(32) 2.770(4) no .
C(30) C(33) 2.758(4) no .
C(34) C(37) 2.716(7) no .
C(35) C(38) 2.766(10) no .
C(36) C(39) 2.735(7) no .
Cl(3) C(30) 3.560(4) no 12_555
Cl(3) C(39) 3.527(7) no 12_555
Cl(4) C(25) 3.515(4) no 7_456
Cl(4) C(26) 3.504(4) no 7_456
Cl(4) C(38) 3.570(7) no 10_544
Cl(5) C(32) 3.569(4) no .
Cl(5) C(39) 3.489(7) no 12_555
S(1) N(1) 3.587(2) no 1_556
S(1) N(1) 3.5550(19) no 8_546
O(1) O(1) 3.120(3) no 11_655
O(1) N(1) 3.266(3) no 8_546
O(1) N(1) 2.863(3) no 14_556
O(1) C(17) 3.361(3) no 8_546
O(1) C(17) 3.435(3) no 14_556
O(1) C(23) 3.542(3) no 14_556
O(2) N(1) 2.826(3) no 1_556
O(2) C(6) 3.435(3) no 5_657
O(2) C(7) 3.539(3) no 5_657
O(2) C(23) 3.583(3) no 14_556
O(2) C(28) 3.375(3) no 1_556
O(2) C(29) 3.060(4) no 1_556
O(3) N(1) 2.737(3) no 8_546
O(3) C(16) 3.533(3) no 8_546
O(3) C(29) 3.337(3) no 8_546
N(1) S(1) 3.587(2) no 1_554
N(1) S(1) 3.5550(19) no 14_556
N(1) O(1) 2.863(3) no 8_546
N(1) O(1) 3.266(3) no 14_556
N(1) O(2) 2.826(3) no 1_554
N(1) O(3) 2.737(3) no 14_556
C(1) C(5) 3.585(4) no 5_657
C(1) C(6) 3.362(4) no 5_657
C(1) C(7) 3.513(4) no 5_657
C(1) C(19) 3.412(4) no 8_546
C(1) C(20) 3.508(4) no 8_546
C(2) C(6) 3.576(4) no 5_657
C(2) C(7) 3.442(4) no 5_657
C(2) C(18) 3.540(4) no 8_546
C(3) C(25) 3.514(3) no 14_556
C(4) C(20) 3.504(4) no .
C(5) C(1) 3.585(4) no 5_657
C(6) O(2) 3.435(3) no 5_657
C(6) C(1) 3.362(4) no 5_657
C(6) C(2) 3.576(4) no 5_657
C(7) O(2) 3.539(3) no 5_657
C(7) C(1) 3.513(4) no 5_657
C(7) C(2) 3.442(4) no 5_657
C(8) C(11) 3.567(4) no 5_657
C(8) C(12) 3.432(4) no 5_657
C(9) C(13) 3.577(4) no 5_657
C(9) C(14) 3.422(4) no 5_657
C(11) C(8) 3.567(4) no 5_657
C(11) C(13) 3.501(3) no 5_657
C(11) C(19) 3.397(4) no 8_546
C(12) C(8) 3.432(4) no 5_657
C(13) C(9) 3.577(4) no 5_657
C(13) C(11) 3.501(3) no 5_657
C(14) C(9) 3.422(4) no 5_657
C(14) C(27) 3.583(4) no .
C(16) O(3) 3.533(3) no 14_556
C(17) O(1) 3.435(3) no 8_546
C(17) O(1) 3.361(3) no 14_556
C(18) C(2) 3.540(4) no 14_556
C(19) C(1) 3.412(4) no 14_556
C(19) C(11) 3.397(4) no 14_556
C(20) C(1) 3.508(4) no 14_556
C(20) C(4) 3.504(4) no .
C(23) O(1) 3.542(3) no 8_546
C(23) O(2) 3.583(3) no 8_546
C(25) Cl(4) 3.515(4) no 7_556
C(25) C(3) 3.514(3) no 8_546
C(25) C(31) 3.571(4) no 5_656
C(26) Cl(4) 3.504(4) no 7_556
C(27) C(14) 3.583(4) no .
C(28) O(2) 3.375(3) no 1_554
C(29) O(2) 3.060(4) no 1_554
C(29) O(3) 3.337(3) no 14_556
C(30) Cl(3) 3.560(4) no 10_544
C(31) C(25) 3.571(4) no 5_656
C(32) Cl(5) 3.569(4) no .
C(34) C(36) 3.506(5) no 10_544
C(34) C(37) 3.497(6) no 10_544
C(35) C(35) 3.590(5) no 10_544
C(35) C(35) 3.590(5) no 12_555
C(36) C(34) 3.506(5) no 12_555
C(36) C(38) 3.582(7) no 12_555
C(36) C(39) 3.461(6) no 12_555
C(37) C(34) 3.497(6) no 12_555
C(37) C(39) 3.482(7) no 12_555
C(38) Cl(4) 3.570(7) no 12_555
C(38) C(36) 3.582(7) no 10_544
C(39) Cl(3) 3.527(7) no 10_544
C(39) Cl(5) 3.489(7) no 10_544
C(39) C(36) 3.461(6) no 10_544
C(39) C(37) 3.482(7) no 10_544
Cl(1) H(30) 2.3672 no .
Cl(2) H(28) 2.7876 no .
Cl(3) H(28) 2.6997 no .
Cl(3) H(29) 3.1382 no .
Cl(4) H(30) 3.0728 no .
Cl(5) H(28) 2.9333 no .
Cl(5) H(29) 2.3430 no .
S(1) H(1) 2.8249 no .
S(1) H(2) 2.8067 no .
O(1) H(2) 2.7811 no .
O(2) H(2) 3.1505 no .
O(3) H(1) 2.5258 no .
N(1) H(13) 2.7102 no .
N(1) H(18) 2.5251 no .
N(1) H(23) 2.6145 no .
C(1) H(2) 3.2586 no .
C(1) H(8) 2.6325 no .
C(2) H(3) 3.2456 no .
C(3) H(1) 3.2660 no .
C(4) H(9) 2.6392 no .
C(5) H(6) 3.2400 no .
C(5) H(9) 2.6401 no .
C(6) H(7) 3.2512 no .
C(7) H(4) 3.2470 no .
C(8) H(5) 3.2446 no .
C(8) H(8) 2.6514 no .
C(9) H(1) 2.6563 no .
C(9) H(7) 2.6673 no .
C(10) H(3) 2.6515 no .
C(10) H(4) 2.6571 no .
C(11) H(3) 3.2952 no .
C(11) H(9) 3.2749 no .
C(12) H(1) 3.3033 no .
C(12) H(2) 3.2640 no .
C(12) H(8) 3.2780 no .
C(13) H(4) 3.2984 no .
C(13) H(6) 3.2623 no .
C(13) H(9) 3.2781 no .
C(14) H(5) 3.2674 no .
C(14) H(7) 3.3012 no .
C(14) H(8) 3.2798 no .
C(15) H(13) 2.6807 no .
C(15) H(17) 2.7042 no .
C(15) H(18) 2.6856 no .
C(15) H(22) 2.6721 no .
C(15) H(23) 2.6811 no .
C(15) H(27) 2.6949 no .
C(16) H(10) 2.5868 no .
C(16) H(11) 3.2278 no .
C(16) H(12) 2.5932 no .
C(16) H(14) 3.2488 no .
C(16) H(16) 3.2520 no .
C(16) H(22) 2.5651 no .
C(16) H(23) 3.1392 no .
C(17) H(10) 3.0712 no .
C(17) H(12) 2.6007 no .
C(17) H(15) 3.2494 no .
C(17) H(17) 3.2394 no .
C(17) H(22) 3.0742 no .
C(18) H(16) 3.2269 no .
C(19) H(13) 3.2468 no .
C(19) H(17) 3.2359 no .
C(20) H(14) 3.2245 no .
C(21) H(10) 3.5318 no .
C(21) H(13) 3.2410 no .
C(21) H(15) 3.2418 no .
C(21) H(22) 3.0533 no .
C(21) H(23) 3.2916 no .
C(22) H(10) 3.2360 no .
C(22) H(11) 2.6093 no .
C(22) H(12) 2.6110 no .
C(22) H(13) 3.0472 no .
C(22) H(19) 3.2482 no .
C(22) H(21) 3.2545 no .
C(22) H(27) 2.4976 no .
C(23) H(11) 2.5494 no .
C(23) H(12) 2.9206 no .
C(23) H(20) 3.2481 no .
C(23) H(22) 3.2424 no .
C(23) H(27) 3.1050 no .
C(24) H(21) 3.2345 no .
C(25) H(18) 3.2469 no .
C(25) H(22) 3.2400 no .
C(26) H(19) 3.2323 no .
C(26) H(27) 3.4967 no .
C(27) H(13) 3.4066 no .
C(27) H(18) 3.2436 no .
C(27) H(20) 3.2437 no .
C(27) H(27) 2.7455 no .
C(28) H(10) 2.6008 no .
C(28) H(11) 2.6013 no .
C(28) H(12) 3.2356 no .
C(28) H(17) 2.4804 no .
C(28) H(18) 3.2985 no .
C(28) H(22) 3.4723 no .
C(28) H(24) 3.2429 no .
C(28) H(26) 3.2539 no .
C(29) H(10) 2.5670 no .
C(29) H(11) 3.0033 no .
C(29) H(17) 2.8141 no .
C(29) H(25) 3.2418 no .
C(29) H(27) 3.2381 no .
C(30) H(17) 3.5757 no .
C(30) H(26) 3.2205 no .
C(31) H(23) 3.2386 no .
C(31) H(27) 3.2428 no .
C(32) H(24) 3.2184 no .
C(33) H(17) 3.0194 no .
C(33) H(22) 3.4918 no .
C(33) H(23) 3.2389 no .
C(33) H(25) 3.2478 no .
C(34) H(28) 3.2497 no .
C(34) H(29) 3.2277 no .
C(35) H(30) 3.1943 no .
C(36) H(29) 3.2474 no .
C(37) H(30) 3.1453 no .
C(38) H(28) 3.2458 no .
H(1) H(8) 2.4831 no .
H(2) H(3) 2.2805 no .
H(3) H(9) 2.4827 no .
H(4) H(5) 2.2791 no .
H(4) H(9) 2.4866 no .
H(5) H(6) 2.3421 no .
H(6) H(7) 2.2754 no .
H(7) H(8) 2.5018 no .
H(10) H(13) 3.0243 no .
H(10) H(18) 3.3396 no .
H(10) H(23) 2.0528 no .
H(11) H(13) 3.4762 no .
H(11) H(18) 1.9893 no .
H(11) H(23) 2.8708 no .
H(12) H(13) 2.1500 no .
H(12) H(18) 2.6928 no .
H(12) H(23) 3.4015 no .
H(13) H(14) 2.3092 no .
H(13) H(22) 3.3182 no .
H(14) H(15) 2.3143 no .
H(15) H(16) 2.3137 no .
H(16) H(17) 2.3079 no .
H(17) H(22) 3.2905 no .
H(17) H(23) 3.0467 no .
H(17) H(27) 3.3707 no .
H(18) H(19) 2.3159 no .
H(18) H(27) 3.4889 no .
H(19) H(20) 2.3128 no .
H(20) H(21) 2.3149 no .
H(21) H(22) 2.3192 no .
H(22) H(27) 2.9549 no .
H(23) H(24) 2.3084 no .
H(24) H(25) 2.3004 no .
H(25) H(26) 2.3151 no .
H(26) H(27) 2.3218 no .
H(29) H(30) 2.2692 no .
Cl(1) H(3) 3.0475 no 10_544
Cl(1) H(7) 3.1972 no 14_556
Cl(1) H(9) 3.4036 no 10_544
Cl(1) H(16) 3.4833 no 10_544
Cl(1) H(20) 3.0819 no 7_456
Cl(1) H(21) 3.5028 no 7_456
Cl(2) H(6) 3.4233 no 7_456
Cl(2) H(7) 3.3903 no 7_456
Cl(2) H(20) 3.1634 no 16_546
Cl(2) H(24) 3.5118 no 3_555
Cl(2) H(28) 3.5169 no 12_555
Cl(3) H(4) 3.2367 no .
Cl(3) H(19) 3.3462 no 5_656
Cl(3) H(24) 2.7955 no 12_555
Cl(3) H(26) 3.5189 no .
Cl(3) H(30) 3.1877 no 12_555
Cl(4) H(3) 3.0709 no 10_544
Cl(4) H(16) 3.0706 no 10_544
Cl(4) H(20) 2.9357 no 7_456
Cl(4) H(21) 2.9190 no 7_456
Cl(5) H(4) 3.1116 no .
Cl(5) H(9) 3.5987 no .
Cl(5) H(17) 3.5368 no .
Cl(5) H(24) 3.5797 no 12_555
Cl(5) H(30) 3.1508 no 12_555
S(1) H(10) 2.8767 no 8_546
S(1) H(11) 2.8097 no 1_556
S(1) H(12) 3.4210 no 8_546
S(1) H(12) 3.3531 no 14_556
S(1) H(18) 3.5851 no 1_556
O(1) H(10) 2.9152 no 8_546
O(1) H(10) 3.3860 no 14_556
O(1) H(11) 3.4232 no 1_556
O(1) H(11) 3.0809 no 14_556
O(1) H(12) 2.7801 no 8_546
O(1) H(12) 2.0117 no 14_556
O(1) H(13) 3.0337 no 8_546
O(1) H(13) 2.5543 no 14_556
O(1) H(18) 3.4128 no 14_556
O(2) H(5) 2.9074 no 5_657
O(2) H(6) 3.0997 no 5_657
O(2) H(10) 2.7406 no 1_556
O(2) H(11) 2.1629 no 1_556
O(2) H(12) 3.4844 no 1_556
O(2) H(18) 3.3466 no 1_556
O(2) H(18) 3.3331 no 14_556
O(2) H(19) 3.4966 no 14_556
O(2) H(23) 2.9617 no 1_556
O(3) H(10) 1.8815 no 8_546
O(3) H(11) 2.7687 no 1_556
O(3) H(11) 3.2511 no 8_546
O(3) H(12) 2.9736 no 8_546
O(3) H(18) 2.7217 no 1_556
O(3) H(23) 2.4447 no 8_546
C(2) H(6) 3.4154 no 5_657
C(3) H(6) 3.4001 no 5_657
C(3) H(14) 3.5920 no 8_546
C(4) H(7) 3.4976 no 5_657
C(4) H(15) 3.5398 no .
C(4) H(16) 3.3357 no .
C(5) H(1) 3.4242 no 5_657
C(5) H(22) 3.2638 no .
C(5) H(27) 3.0722 no .
C(6) H(1) 3.3770 no 5_657
C(6) H(27) 3.3745 no .
C(7) H(21) 3.4039 no .
C(8) H(21) 3.0746 no .
C(9) H(16) 3.3642 no 8_546
C(9) H(30) 3.4458 no 8_546
C(10) H(8) 3.4882 no 5_657
C(10) H(22) 3.0767 no .
C(11) H(15) 3.2902 no 8_546
C(12) H(7) 3.4707 no 5_657
C(12) H(15) 3.4319 no 8_546
C(13) H(21) 3.0659 no .
C(13) H(22) 3.5652 no .
C(14) H(8) 3.4516 no 5_657
C(14) H(21) 3.4048 no .
C(14) H(22) 2.9823 no .
C(17) H(13) 3.2985 no 11_655
C(17) H(14) 3.2266 no 11_655
C(18) H(13) 3.3391 no 11_655
C(18) H(14) 3.1804 no 8_546
C(18) H(14) 2.9981 no 11_655
C(19) H(3) 3.1372 no .
C(19) H(14) 3.5549 no 8_546
C(20) H(1) 3.3952 no 14_556
C(20) H(3) 2.8487 no .
C(20) H(8) 3.5382 no 14_556
C(20) H(9) 3.1737 no .
C(20) H(29) 3.5038 no .
C(21) H(1) 3.4703 no 14_556
C(21) H(9) 3.0904 no .
C(21) H(29) 3.1808 no .
C(22) H(2) 2.9435 no 8_546
C(23) H(2) 2.9251 no 8_546
C(23) H(26) 3.1689 no 5_656
C(24) H(2) 2.8676 no 8_546
C(24) H(24) 3.5896 no 8_545
C(24) H(25) 3.2910 no 5_656
C(24) H(26) 3.0058 no 5_656
C(25) H(2) 2.8556 no 8_546
C(25) H(3) 3.4527 no 8_546
C(25) H(25) 2.8380 no 5_656
C(25) H(26) 3.3171 no 5_656
C(26) H(2) 2.8875 no 8_546
C(26) H(3) 3.2264 no 8_546
C(26) H(15) 3.5615 no 8_546
C(26) H(25) 3.5045 no 5_656
C(27) H(2) 2.9155 no 8_546
C(27) H(15) 3.3325 no 8_546
C(28) H(5) 3.5007 no 5_656
C(30) H(5) 3.5969 no 5_656
C(30) H(6) 3.2246 no 5_656
C(30) H(19) 3.3215 no 14_555
C(30) H(28) 3.0915 no 10_544
C(30) H(29) 3.4738 no .
C(31) H(5) 3.3434 no 5_656
C(31) H(6) 3.3390 no 5_656
C(31) H(20) 3.4749 no 5_656
C(31) H(28) 3.1668 no 10_544
C(32) H(4) 3.3707 no .
C(32) H(5) 3.1548 no 5_656
C(32) H(27) 3.1978 no 5_656
C(33) H(4) 3.0912 no .
C(33) H(5) 3.2269 no 5_656
C(33) H(26) 3.2317 no 5_656
C(36) H(24) 3.3680 no 12_555
C(37) H(28) 3.3062 no 10_544
C(37) H(30) 3.5536 no 12_555
C(38) H(17) 3.3637 no .
C(38) H(28) 3.1541 no 10_544
C(39) H(7) 3.5739 no 14_556
C(39) H(8) 3.3510 no 14_556
C(39) H(28) 3.3534 no 10_544
H(1) C(5) 3.4242 no 5_657
H(1) C(6) 3.3770 no 5_657
H(1) C(20) 3.3952 no 8_546
H(1) C(21) 3.4703 no 8_546
H(1) H(4) 3.5700 no 5_657
H(1) H(5) 3.4962 no 5_657
H(1) H(23) 3.4080 no 8_546
H(2) C(22) 2.9435 no 14_556
H(2) C(23) 2.9251 no 14_556
H(2) C(24) 2.8676 no 14_556
H(2) C(25) 2.8556 no 14_556
H(2) C(26) 2.8875 no 14_556
H(2) C(27) 2.9155 no 14_556
H(2) H(13) 3.1584 no 14_556
H(2) H(18) 3.4869 no 14_556
H(2) H(19) 3.3934 no 14_556
H(2) H(20) 3.3786 no 14_556
H(2) H(21) 3.4346 no 14_556
H(2) H(22) 3.4606 no 14_556
H(3) Cl(1) 3.0475 no 12_555
H(3) Cl(4) 3.0709 no 12_555
H(3) C(19) 3.1372 no .
H(3) C(20) 2.8487 no .
H(3) C(25) 3.4527 no 14_556
H(3) C(26) 3.2264 no 14_556
H(3) H(15) 3.0461 no .
H(3) H(16) 2.5184 no .
H(3) H(20) 3.5094 no 14_556
H(3) H(21) 3.1424 no 14_556
H(4) Cl(3) 3.2367 no .
H(4) Cl(5) 3.1116 no .
H(4) C(32) 3.3707 no .
H(4) C(33) 3.0912 no .
H(4) H(1) 3.5700 no 5_657
H(4) H(17) 3.5932 no .
H(4) H(22) 3.4159 no .
H(4) H(26) 3.1954 no .
H(4) H(27) 2.6943 no .
H(5) O(2) 2.9074 no 5_657
H(5) C(28) 3.5007 no 5_656
H(5) C(30) 3.5969 no 5_656
H(5) C(31) 3.3434 no 5_656
H(5) C(32) 3.1548 no 5_656
H(5) C(33) 3.2269 no 5_656
H(5) H(1) 3.4962 no 5_657
H(5) H(26) 3.4188 no .
H(5) H(26) 3.5029 no 5_656
H(5) H(27) 3.2481 no .
H(5) H(27) 3.5990 no 5_656
H(6) Cl(2) 3.4233 no 7_556
H(6) O(2) 3.0997 no 5_657
H(6) C(2) 3.4154 no 5_657
H(6) C(3) 3.4001 no 5_657
H(6) C(30) 3.2246 no 5_656
H(6) C(31) 3.3390 no 5_656
H(6) H(19) 3.2630 no 2_545
H(6) H(24) 3.2098 no 5_656
H(6) H(25) 3.4039 no 5_656
H(7) Cl(1) 3.1972 no 8_546
H(7) Cl(2) 3.3903 no 7_556
H(7) C(4) 3.4976 no 5_657
H(7) C(12) 3.4707 no 5_657
H(7) C(39) 3.5739 no 8_546
H(7) H(21) 3.3907 no .
H(7) H(30) 3.1239 no 8_546
H(8) C(10) 3.4882 no 5_657
H(8) C(14) 3.4516 no 5_657
H(8) C(20) 3.5382 no 8_546
H(8) C(39) 3.3510 no 8_546
H(8) H(16) 3.1586 no 8_546
H(8) H(30) 2.5345 no 8_546
H(9) Cl(1) 3.4036 no 12_555
H(9) Cl(5) 3.5987 no .
H(9) C(20) 3.1737 no .
H(9) C(21) 3.0904 no .
H(9) H(16) 3.0582 no .
H(9) H(17) 2.9126 no .
H(9) H(22) 3.2254 no .
H(10) S(1) 2.8767 no 14_556
H(10) O(1) 3.3860 no 8_546
H(10) O(1) 2.9152 no 14_556
H(10) O(2) 2.7406 no 1_554
H(10) O(3) 1.8815 no 14_556
H(11) S(1) 2.8097 no 1_554
H(11) O(1) 3.4232 no 1_554
H(11) O(1) 3.0809 no 8_546
H(11) O(2) 2.1629 no 1_554
H(11) O(3) 2.7687 no 1_554
H(11) O(3) 3.2511 no 14_556
H(12) S(1) 3.3531 no 8_546
H(12) S(1) 3.4210 no 14_556
H(12) O(1) 2.0117 no 8_546
H(12) O(1) 2.7801 no 14_556
H(12) O(2) 3.4844 no 1_554
H(12) O(3) 2.9736 no 14_556
H(13) O(1) 2.5543 no 8_546
H(13) O(1) 3.0337 no 14_556
H(13) C(17) 3.2985 no 11_655
H(13) C(18) 3.3391 no 11_655
H(13) H(2) 3.1584 no 8_546
H(13) H(13) 2.7315 no 11_655
H(13) H(14) 2.8005 no 11_655
H(14) C(3) 3.5920 no 14_556
H(14) C(17) 3.2266 no 11_655
H(14) C(18) 2.9981 no 11_655
H(14) C(18) 3.1804 no 14_556
H(14) C(19) 3.5549 no 14_556
H(14) H(13) 2.8005 no 11_655
H(14) H(14) 2.8349 no 8_546
H(14) H(14) 2.3419 no 11_655
H(14) H(14) 2.8349 no 14_556
H(14) H(15) 3.5009 no 14_556
H(15) C(4) 3.5398 no .
H(15) C(11) 3.2902 no 14_556
H(15) C(12) 3.4319 no 14_556
H(15) C(26) 3.5615 no 14_556
H(15) C(27) 3.3325 no 14_556
H(15) H(3) 3.0461 no .
H(15) H(14) 3.5009 no 8_546
H(15) H(21) 3.3033 no 14_556
H(15) H(22) 2.8608 no 14_556
H(16) Cl(1) 3.4833 no 12_555
H(16) Cl(4) 3.0706 no 12_555
H(16) C(4) 3.3357 no .
H(16) C(9) 3.3642 no 14_556
H(16) H(3) 2.5184 no .
H(16) H(8) 3.1586 no 14_556
H(16) H(9) 3.0582 no .
H(16) H(21) 3.2067 no 14_556
H(16) H(29) 3.1028 no .
H(17) Cl(5) 3.5368 no .
H(17) C(38) 3.3637 no .
H(17) H(4) 3.5932 no .
H(17) H(9) 2.9126 no .
H(17) H(29) 2.4527 no .
H(18) S(1) 3.5851 no 1_554
H(18) O(1) 3.4128 no 8_546
H(18) O(2) 3.3466 no 1_554
H(18) O(2) 3.3331 no 8_546
H(18) O(3) 2.7217 no 1_554
H(18) H(2) 3.4869 no 8_546
H(18) H(23) 3.3757 no 8_545
H(18) H(26) 3.4738 no 5_656
H(19) Cl(3) 3.3462 no 5_656
H(19) O(2) 3.4966 no 8_546
H(19) C(30) 3.3215 no 8_545
H(19) H(2) 3.3934 no 8_546
H(19) H(6) 3.2630 no 4_554
H(19) H(23) 3.3138 no 8_545
H(19) H(24) 2.6669 no 8_545
H(19) H(25) 3.3808 no 5_656
H(19) H(26) 3.2384 no 5_656
H(20) Cl(1) 3.0819 no 7_556
H(20) Cl(2) 3.1634 no 6_556
H(20) Cl(4) 2.9357 no 7_556
H(20) C(31) 3.4749 no 5_656
H(20) H(2) 3.3786 no 8_546
H(20) H(3) 3.5094 no 8_546
H(20) H(25) 2.6068 no 5_656
H(21) Cl(1) 3.5028 no 7_556
H(21) Cl(4) 2.9190 no 7_556
H(21) C(7) 3.4039 no .
H(21) C(8) 3.0746 no .
H(21) C(13) 3.0659 no .
H(21) C(14) 3.4048 no .
H(21) H(2) 3.4346 no 8_546
H(21) H(3) 3.1424 no 8_546
H(21) H(7) 3.3907 no .
H(21) H(15) 3.3033 no 8_546
H(21) H(16) 3.2067 no 8_546
H(22) C(5) 3.2638 no .
H(22) C(10) 3.0767 no .
H(22) C(13) 3.5652 no .
H(22) C(14) 2.9823 no .
H(22) H(2) 3.4606 no 8_546
H(22) H(4) 3.4159 no .
H(22) H(9) 3.2254 no .
H(22) H(15) 2.8608 no 8_546
H(23) O(2) 2.9617 no 1_554
H(23) O(3) 2.4447 no 14_556
H(23) H(1) 3.4080 no 14_556
H(23) H(18) 3.3757 no 14_555
H(23) H(19) 3.3138 no 14_555
H(24) Cl(2) 3.5118 no 3_554
H(24) Cl(3) 2.7955 no 10_544
H(24) Cl(5) 3.5797 no 10_544
H(24) C(24) 3.5896 no 14_555
H(24) C(36) 3.3680 no 10_544
H(24) H(6) 3.2098 no 5_656
H(24) H(19) 2.6669 no 14_555
H(24) H(28) 2.6162 no 10_544
H(25) C(24) 3.2910 no 5_656
H(25) C(25) 2.8380 no 5_656
H(25) C(26) 3.5045 no 5_656
H(25) H(6) 3.4039 no 5_656
H(25) H(19) 3.3808 no 5_656
H(25) H(20) 2.6068 no 5_656
H(25) H(28) 2.7714 no 10_544
H(26) Cl(3) 3.5189 no .
H(26) C(23) 3.1689 no 5_656
H(26) C(24) 3.0058 no 5_656
H(26) C(25) 3.3171 no 5_656
H(26) C(33) 3.2317 no 5_656
H(26) H(4) 3.1954 no .
H(26) H(5) 3.4188 no .
H(26) H(5) 3.5029 no 5_656
H(26) H(18) 3.4738 no 5_656
H(26) H(19) 3.2384 no 5_656
H(26) H(26) 3.5716 no 5_656
H(26) H(27) 2.6286 no 5_656
H(27) C(5) 3.0722 no .
H(27) C(6) 3.3745 no .
H(27) C(32) 3.1978 no 5_656
H(27) H(4) 2.6943 no .
H(27) H(5) 3.2481 no .
H(27) H(5) 3.5990 no 5_656
H(27) H(26) 2.6286 no 5_656
H(27) H(27) 3.4416 no 5_656
H(28) Cl(2) 3.5169 no 10_544
H(28) C(30) 3.0915 no 12_555
H(28) C(31) 3.1668 no 12_555
H(28) C(37) 3.3062 no 12_555
H(28) C(38) 3.1541 no 12_555
H(28) C(39) 3.3534 no 12_555
H(28) H(24) 2.6162 no 12_555
H(28) H(25) 2.7714 no 12_555
H(28) H(29) 3.4228 no 12_555
H(29) C(20) 3.5038 no .
H(29) C(21) 3.1808 no .
H(29) C(30) 3.4738 no .
H(29) H(16) 3.1028 no .
H(29) H(17) 2.4527 no .
H(29) H(28) 3.4228 no 10_544
H(30) Cl(3) 3.1877 no 10_544
H(30) Cl(5) 3.1508 no 10_544
H(30) C(9) 3.4458 no 14_556
H(30) C(37) 3.5536 no 10_544
H(30) H(7) 3.1239 no 14_556
H(30) H(8) 2.5345 no 14_556

loop_
_geom_hbond_atom_site_label_D
_geom_hbond_atom_site_label_H
_geom_hbond_atom_site_label_A
_geom_hbond_site_symmetry_A
_geom_hbond_distance_DA
_geom_hbond_distance_DH
_geom_hbond_distance_HA
_geom_hbond_angle_DHA
_geom_hbond_publ_flag
N(1) H(10) O(3) 14_556 2.737(3) 0.890 1.881 160.7 no
N(1) H(11) O(2) 1_554 2.826(3) 0.890 2.163 130.8 no
N(1) H(12) O(1) 8_546 2.863(3) 0.890 2.012 159.5 no

loop_
_geom_torsion_atom_site_label_1
_geom_torsion_atom_site_label_2
_geom_torsion_atom_site_label_3
_geom_torsion_atom_site_label_4
_geom_torsion
_geom_torsion_publ_flag
O(1) S(1) C(2) C(1) 133.19(16) no
O(1) S(1) C(2) C(3) -49.54(17) no
O(2) S(1) C(2) C(1) -105.78(17) no
O(2) S(1) C(2) C(3) 71.49(17) no
O(3) S(1) C(2) C(1) 13.57(19) no
O(3) S(1) C(2) C(3) -169.15(14) no
C(2) C(1) C(11) C(9) 179.82(19) no
C(2) C(1) C(11) C(12) -0.5(3) no
C(11) C(1) C(2) S(1) 176.58(17) no
C(11) C(1) C(2) C(3) -0.6(4) no
S(1) C(2) C(3) C(4) -176.28(14) no
C(1) C(2) C(3) C(4) 1.0(4) no
C(2) C(3) C(4) C(12) -0.3(4) no
C(3) C(4) C(12) C(10) 179.1(2) no
C(3) C(4) C(12) C(11) -0.8(4) no
C(6) C(5) C(14) C(10) -179.8(2) no
C(6) C(5) C(14) C(13) 0.2(4) no
C(14) C(5) C(6) C(7) 0.0(4) no
C(5) C(6) C(7) C(8) -0.4(4) no
C(6) C(7) C(8) C(13) 0.5(4) no
C(7) C(8) C(13) C(9) 178.7(3) no
C(7) C(8) C(13) C(14) -0.2(4) no
C(11) C(9) C(13) C(8) -179.24(19) no
C(11) C(9) C(13) C(14) -0.3(4) no
C(13) C(9) C(11) C(1) 179.06(19) no
C(13) C(9) C(11) C(12) -0.6(4) no
C(12) C(10) C(14) C(5) 179.45(19) no
C(12) C(10) C(14) C(13) -0.6(4) no
C(14) C(10) C(12) C(4) 179.76(19) no
C(14) C(10) C(12) C(11) -0.4(4) no
C(1) C(11) C(12) C(4) 1.1(3) no
C(1) C(11) C(12) C(10) -178.74(18) no
C(9) C(11) C(12) C(4) -179.15(18) no
C(9) C(11) C(12) C(10) 1.0(3) no
C(8) C(13) C(14) C(5) -0.1(4) no
C(8) C(13) C(14) C(10) 179.89(19) no
C(9) C(13) C(14) C(5) -179.11(19) no
C(9) C(13) C(14) C(10) 0.9(4) no
N(1) C(15) C(16) C(17) -50.6(3) no
N(1) C(15) C(16) C(21) 128.99(19) no
N(1) C(15) C(22) C(23) -35.2(3) no
N(1) C(15) C(22) C(27) 148.55(17) no
N(1) C(15) C(28) C(29) -43.8(3) no
N(1) C(15) C(28) C(33) 138.65(19) no
C(16) C(15) C(22) C(23) -152.34(18) no
C(16) C(15) C(22) C(27) 31.5(3) no
C(22) C(15) C(16) C(17) 67.4(3) no
C(22) C(15) C(16) C(21) -113.1(2) no
C(16) C(15) C(28) C(29) 72.5(3) no
C(16) C(15) C(28) C(33) -105.1(3) no
C(28) C(15) C(16) C(17) -167.18(17) no
C(28) C(15) C(16) C(21) 12.4(3) no
C(22) C(15) C(28) C(29) -161.57(19) no
C(22) C(15) C(28) C(33) 20.8(3) no
C(28) C(15) C(22) C(23) 82.1(3) no
C(28) C(15) C(22) C(27) -94.1(3) no
C(15) C(16) C(17) C(18) 178.28(18) no
C(15) C(16) C(21) C(20) -178.92(19) no
C(17) C(16) C(21) C(20) 0.6(4) no
C(21) C(16) C(17) C(18) -1.3(4) no
C(16) C(17) C(18) C(19) 1.2(4) no
C(17) C(18) C(19) C(20) -0.4(4) no
C(18) C(19) C(20) C(21) -0.2(4) no
C(19) C(20) C(21) C(16) 0.1(4) no
C(15) C(22) C(23) C(24) -177.25(17) no
C(15) C(22) C(27) C(26) 175.99(17) no
C(23) C(22) C(27) C(26) -0.3(3) no
C(27) C(22) C(23) C(24) -1.0(3) no
C(22) C(23) C(24) C(25) 1.3(4) no
C(23) C(24) C(25) C(26) -0.2(4) no
C(24) C(25) C(26) C(27) -1.0(4) no
C(25) C(26) C(27) C(22) 1.3(4) no
C(15) C(28) C(29) C(30) -179.3(2) no
C(15) C(28) C(33) C(32) 178.1(2) no
C(29) C(28) C(33) C(32) 0.5(4) no
C(33) C(28) C(29) C(30) -1.6(4) no
C(28) C(29) C(30) C(31) 1.4(4) no
C(29) C(30) C(31) C(32) 0.0(5) no
C(30) C(31) C(32) C(33) -1.2(5) no
C(31) C(32) C(33) C(28) 1.0(4) no
Cl(1) C(34) C(35) Cl(2) 6.6(6) no
Cl(1) C(34) C(35) C(36) -171.9(3) no
Cl(1) C(34) C(39) C(38) 174.3(4) no
Cl(4) C(34) C(35) Cl(2) -7.3(4) no
Cl(4) C(34) C(35) C(36) 174.2(2) no
Cl(4) C(34) C(39) C(38) -171.9(3) no
C(35) C(34) C(39) C(38) -1.2(7) no
C(39) C(34) C(35) Cl(2) -179.5(4) no
C(39) C(34) C(35) C(36) 2.1(5) no
Cl(2) C(35) C(36) C(37) -179.66(19) no
C(34) C(35) C(36) C(37) -1.1(5) no
C(35) C(36) C(37) Cl(3) -176.3(3) no
C(35) C(36) C(37) Cl(5) 174.2(4) no
C(35) C(36) C(37) C(38) -0.8(6) no
Cl(3) C(37) C(38) C(39) 176.3(3) no
Cl(5) C(37) C(38) C(39) -174.5(4) no
C(36) C(37) C(38) C(39) 1.7(7) no
C(37) C(38) C(39) C(34) -0.7(8) no
